data_7107973
loop_
_publ_author_name
'Celedonio M. Alvarez'
'Luis A. Garcia-Escudero'
'Raul Garcia-Rodriguez'
'Daniel Miguel'

_publ_section_title
;
 Beyond click chemistry^ spontaneous C-triazolyl transfer from copper to
 rhenium and transformation into mesoionic C-triazolylidene carbene
;
_journal_name_full Chem.Commun.
_journal_page_first 7209
_journal_paper_doi 10.1039/c2cc32725b
_journal_volume 48
_journal_year 2012
_chemical_formula_sum 'C20 H16 N5 O3 Re'
_chemical_formula_weight 560.58
_chemical_name_systematic
;
?
;
_space_group_IT_number 2
_symmetry_cell_setting triclinic
_symmetry_space_group_name_Hall '-P 1'
_symmetry_space_group_name_H-M 'P -1'
_atom_sites_solution_hydrogens geom
_atom_sites_solution_primary direct
_atom_sites_solution_secondary difmap
_audit_creation_method SHELXL-97
_cell_angle_alpha 73.505(6)
_cell_angle_beta 86.389(5)
_cell_angle_gamma 70.454(6)
_cell_formula_units_Z 2
_cell_length_a 7.2895(5)
_cell_length_b 9.7173(7)
_cell_length_c 15.3974(10)
_cell_measurement_reflns_used 4395
_cell_measurement_temperature 293(2)
_cell_measurement_theta_max 74.9072
_cell_measurement_theta_min 2.9926
_cell_volume 984.89(13)
_computing_cell_refinement
;
'Tue Nov 15 14:46:23 2011'
;
_computing_data_collection
;
'Tue Nov 15 14:46:23 2011'
;
_computing_data_reduction
;
'Tue Nov 15 14:46:23 2011'
;
_computing_structure_refinement 'SHELXL-97 (Sheldrick, 1997)'
_computing_structure_solution 'SHELXS-97 (Sheldrick, 1990)'
_diffrn_ambient_temperature 293(2)
_diffrn_detector_area_resol_mean 10.4757
_diffrn_measured_fraction_theta_full 0.963
_diffrn_measured_fraction_theta_max 0.963
_diffrn_measurement_device_type 'SuperNova, Dual, Cu at zero, Atlas'
_diffrn_measurement_method '\w scans'
_diffrn_radiation_monochromator graphite
_diffrn_radiation_source 'fine-focus sealed tube'
_diffrn_radiation_type CuK\a
_diffrn_radiation_wavelength 1.54184
_diffrn_reflns_av_R_equivalents 0.0422
_diffrn_reflns_av_sigmaI/netI 0.0547
_diffrn_reflns_limit_h_max 8
_diffrn_reflns_limit_h_min -9
_diffrn_reflns_limit_k_max 12
_diffrn_reflns_limit_k_min -11
_diffrn_reflns_limit_l_max 19
_diffrn_reflns_limit_l_min -14
_diffrn_reflns_number 6327
_diffrn_reflns_theta_full 75.08
_diffrn_reflns_theta_max 75.08
_diffrn_reflns_theta_min 3.00
_exptl_absorpt_coefficient_mu 12.343
_exptl_absorpt_correction_T_max 0.477
_exptl_absorpt_correction_T_min 0.234
_exptl_absorpt_correction_type analytical
_exptl_absorpt_process_details
;
'Tue Nov 15 14:46:23 2011'
;
_exptl_crystal_density_diffrn 1.890
_exptl_crystal_density_method 'not measured'
_exptl_crystal_F_000 540
_exptl_crystal_size_max 0.1971
_exptl_crystal_size_mid 0.1100
_exptl_crystal_size_min 0.0762
_refine_diff_density_max 1.363
_refine_diff_density_min -1.697
_refine_diff_density_rms 0.146
_refine_ls_extinction_coef 0.00103(13)
_refine_ls_extinction_expression Fc^*^=kFc[1+0.001xFc^2^\l^3^/sin(2\q)]^-1/4^
_refine_ls_extinction_method SHELXL
_refine_ls_goodness_of_fit_ref 1.083
_refine_ls_hydrogen_treatment constr
_refine_ls_matrix_type full
_refine_ls_number_parameters 263
_refine_ls_number_reflns 3906
_refine_ls_number_restraints 0
_refine_ls_restrained_S_all 1.083
_refine_ls_R_factor_all 0.0439
_refine_ls_R_factor_gt 0.0393
_refine_ls_shift/su_max 0.001
_refine_ls_shift/su_mean 0.000
_refine_ls_structure_factor_coef Fsqd
_refine_ls_weighting_details 'calc w=1/[\s^2^(Fo^2^)+(0.0471P)^2^+0.0000P] where P=(Fo^2^+2Fc^2^)/3'
_refine_ls_weighting_scheme calc
_refine_ls_wR_factor_gt 0.0931
_refine_ls_wR_factor_ref 0.0984
_reflns_number_gt 3544
_reflns_number_total 3906
_reflns_threshold_expression >2sigma(I)
_cod_data_source_file c2cc32725b.txt
_cod_data_source_block Compound_6_lg603c
_cod_original_cell_volume 984.90(11)
_cod_database_code 7107973

loop_
_symmetry_equiv_pos_as_xyz
'x, y, z'
'-x, -y, -z'

loop_
_atom_site_label
_atom_site_type_symbol
_atom_site_fract_x
_atom_site_fract_y
_atom_site_fract_z
_atom_site_U_iso_or_equiv
_atom_site_adp_type
_atom_site_occupancy
_atom_site_symmetry_multiplicity
_atom_site_calc_flag
_atom_site_refinement_flags
Re1 Re 0.98747(4) 0.70948(3) 0.732148(15) 0.04142(12) Uani 1 1 d .
N1 N 1.1604(7) 0.4671(5) 0.7803(3) 0.0387(10) Uani 1 1 d .
N2 N 1.1401(7) 0.6502(6) 0.6152(3) 0.0435(11) Uani 1 1 d .
N3 N 0.7251(7) 0.6785(6) 0.5887(3) 0.0454(11) Uani 1 1 d .
N4 N 0.6415(8) 0.5887(8) 0.5652(4) 0.0574(14) Uani 1 1 d .
N5 N 0.6441(8) 0.4790(7) 0.6384(4) 0.0573(14) Uani 1 1 d .
C1 C 1.1912(13) 0.7744(10) 0.7672(6) 0.068(2) Uani 1 1 d .
O1 O 1.3033(11) 0.8218(8) 0.7849(5) 0.098(2) Uani 1 1 d .
C2 C 0.8365(11) 0.9169(8) 0.6804(4) 0.0540(16) Uani 1 1 d .
O2 O 0.7433(10) 1.0427(6) 0.6514(4) 0.0778(18) Uani 1 1 d .
C3 C 0.8547(12) 0.7324(8) 0.8406(5) 0.0605(18) Uani 1 1 d .
O3 O 0.7803(12) 0.7467(7) 0.9071(4) 0.093(2) Uani 1 1 d .
C4 C 0.7841(8) 0.6279(7) 0.6778(4) 0.0423(12) Uani 1 1 d .
C5 C 0.7252(8) 0.5024(8) 0.7078(4) 0.0466(13) Uani 1 1 d .
C11 C 1.1755(9) 0.3770(7) 0.8648(4) 0.0469(13) Uani 1 1 d .
H11 H 1.1146 0.4197 0.9104 0.056 Uiso 1 1 calc R
C12 C 1.2783(10) 0.2225(7) 0.8875(5) 0.0534(15) Uani 1 1 d .
H12 H 1.2852 0.1630 0.9471 0.064 Uiso 1 1 calc R
C13 C 1.3702(11) 0.1579(8) 0.8204(5) 0.0568(16) Uani 1 1 d .
H13 H 1.4374 0.0541 0.8334 0.068 Uiso 1 1 calc R
C14 C 1.3592(9) 0.2530(7) 0.7331(4) 0.0514(15) Uani 1 1 d .
H14 H 1.4220 0.2138 0.6866 0.062 Uiso 1 1 calc R
C15 C 1.2552(8) 0.4050(7) 0.7159(4) 0.0416(12) Uani 1 1 d .
C16 C 1.2412(8) 0.5111(7) 0.6262(4) 0.0424(12) Uani 1 1 d .
H16 H 1.3049 0.4779 0.5779 0.051 Uiso 1 1 calc R
C17 C 1.1204(10) 0.7568(8) 0.5235(4) 0.0511(15) Uani 1 1 d .
H17A H 1.2389 0.7253 0.4913 0.061 Uiso 1 1 calc R
H17B H 1.1023 0.8579 0.5283 0.061 Uiso 1 1 calc R
C18 C 0.9480(10) 0.7615(9) 0.4703(4) 0.0539(16) Uani 1 1 d .
H18A H 0.9748 0.6624 0.4605 0.065 Uiso 1 1 calc R
H18B H 0.9380 0.8344 0.4113 0.065 Uiso 1 1 calc R
C19 C 0.7510(10) 0.8033(8) 0.5150(4) 0.0542(16) Uani 1 1 d .
H19A H 0.7378 0.8886 0.5385 0.065 Uiso 1 1 calc R
H19B H 0.6480 0.8358 0.4692 0.065 Uiso 1 1 calc R
C31 C 0.7428(9) 0.3924(7) 0.7990(4) 0.0482(14) Uani 1 1 d .
C32 C 0.8132(11) 0.2369(9) 0.8088(6) 0.0633(18) Uani 1 1 d .
H32 H 0.8512 0.2011 0.7583 0.076 Uiso 1 1 calc R
C33 C 0.8267(13) 0.1346(10) 0.8946(6) 0.076(2) Uani 1 1 d .
H33 H 0.8739 0.0307 0.9008 0.091 Uiso 1 1 calc R
C34 C 0.7723(12) 0.1845(11) 0.9685(6) 0.078(3) Uani 1 1 d .
H34 H 0.7831 0.1148 1.0252 0.094 Uiso 1 1 calc R
C35 C 0.7001(12) 0.3394(11) 0.9603(5) 0.074(2) Uani 1 1 d .
H35 H 0.6628 0.3742 1.0112 0.089 Uiso 1 1 calc R
C36 C 0.6845(11) 0.4413(8) 0.8751(5) 0.0591(17) Uani 1 1 d .
H36 H 0.6334 0.5451 0.8691 0.071 Uiso 1 1 calc R

loop_
_atom_site_aniso_label
_atom_site_aniso_U_11
_atom_site_aniso_U_22
_atom_site_aniso_U_33
_atom_site_aniso_U_23
_atom_site_aniso_U_13
_atom_site_aniso_U_12
Re1 0.05141(18) 0.03838(17) 0.03380(15) -0.01304(10) 0.00435(10) -0.01204(12)
N1 0.038(2) 0.039(2) 0.038(2) -0.0131(19) 0.0012(18) -0.0096(19)
N2 0.046(3) 0.046(3) 0.036(2) -0.010(2) 0.0061(19) -0.014(2)
N3 0.036(2) 0.064(3) 0.034(2) -0.015(2) 0.0018(18) -0.012(2)
N4 0.048(3) 0.083(4) 0.044(3) -0.017(3) 0.001(2) -0.025(3)
N5 0.052(3) 0.073(4) 0.052(3) -0.022(3) 0.009(2) -0.025(3)
C1 0.069(5) 0.070(5) 0.064(4) -0.026(4) 0.000(4) -0.017(4)
O1 0.098(5) 0.098(5) 0.130(6) -0.056(4) -0.018(4) -0.048(4)
C2 0.063(4) 0.053(4) 0.046(3) -0.019(3) 0.017(3) -0.018(3)
O2 0.101(5) 0.043(3) 0.068(3) -0.013(2) 0.015(3) 0.001(3)
C3 0.080(5) 0.051(4) 0.047(4) -0.015(3) -0.004(3) -0.014(4)
O3 0.141(6) 0.094(4) 0.052(3) -0.042(3) 0.043(4) -0.040(4)
C4 0.037(3) 0.049(3) 0.039(3) -0.016(2) 0.006(2) -0.009(2)
C5 0.034(3) 0.060(4) 0.046(3) -0.018(3) 0.008(2) -0.015(3)
C11 0.051(3) 0.048(3) 0.038(3) -0.014(2) 0.001(2) -0.011(3)
C12 0.049(3) 0.048(3) 0.051(3) -0.003(3) -0.002(3) -0.008(3)
C13 0.058(4) 0.040(3) 0.062(4) -0.007(3) -0.006(3) -0.008(3)
C14 0.046(3) 0.049(3) 0.054(3) -0.021(3) 0.004(3) -0.004(3)
C15 0.037(3) 0.048(3) 0.039(3) -0.014(2) 0.001(2) -0.011(2)
C16 0.039(3) 0.054(3) 0.040(3) -0.017(2) 0.005(2) -0.019(3)
C17 0.057(4) 0.056(4) 0.036(3) -0.006(3) 0.010(3) -0.020(3)
C18 0.060(4) 0.071(4) 0.029(3) -0.010(3) 0.005(2) -0.024(3)
C19 0.049(3) 0.061(4) 0.039(3) -0.008(3) 0.000(2) -0.005(3)
C31 0.043(3) 0.052(3) 0.050(3) -0.008(3) 0.004(2) -0.021(3)
C32 0.056(4) 0.063(4) 0.075(5) -0.021(4) -0.003(3) -0.022(3)
C33 0.073(5) 0.056(5) 0.090(6) 0.003(4) -0.018(5) -0.025(4)
C34 0.068(5) 0.082(6) 0.061(5) 0.021(4) -0.014(4) -0.026(4)
C35 0.066(5) 0.083(6) 0.052(4) -0.001(4) 0.008(3) -0.014(4)
C36 0.060(4) 0.054(4) 0.051(4) -0.005(3) 0.008(3) -0.012(3)

loop_
_atom_type_symbol
_atom_type_description
_atom_type_scat_dispersion_real
_atom_type_scat_dispersion_imag
_atom_type_scat_source
C C 0.0181 0.0091 'International Tables Vol C Tables 4.2.6.8 and 6.1.1.4'
H H 0.0000 0.0000 'International Tables Vol C Tables 4.2.6.8 and 6.1.1.4'
N N 0.0311 0.0180 'International Tables Vol C Tables 4.2.6.8 and 6.1.1.4'
O O 0.0492 0.0322 'International Tables Vol C Tables 4.2.6.8 and 6.1.1.4'
Re Re -5.2083 5.8923 'International Tables Vol C Tables 4.2.6.8 and 6.1.1.4'

loop_
_geom_angle_atom_site_label_1
_geom_angle_atom_site_label_2
_geom_angle_atom_site_label_3
_geom_angle
C2 Re1 C3 85.5(3)
C2 Re1 C1 89.5(3)
C3 Re1 C1 90.5(3)
C2 Re1 N2 101.4(2)
C3 Re1 N2 171.9(2)
C1 Re1 N2 93.7(3)
C2 Re1 N1 175.0(2)
C3 Re1 N1 98.7(2)
C1 Re1 N1 93.1(3)
N2 Re1 N1 74.24(18)
C2 Re1 C4 92.4(3)
C3 Re1 C4 97.2(3)
C1 Re1 C4 172.2(3)
N2 Re1 C4 78.5(2)
N1 Re1 C4 84.4(2)
C11 N1 C15 117.9(5)
C11 N1 Re1 127.0(4)
C15 N1 Re1 115.1(4)
C16 N2 C17 118.6(5)
C16 N2 Re1 116.7(4)
C17 N2 Re1 124.5(4)
N4 N3 C4 112.5(5)
N4 N3 C19 116.1(5)
C4 N3 C19 131.2(6)
N5 N4 N3 106.7(5)
N4 N5 C5 108.2(6)
O1 C1 Re1 175.6(8)
O2 C2 Re1 178.1(6)
O3 C3 Re1 177.6(8)
N3 C4 C5 101.7(6)
N3 C4 Re1 122.4(4)
C5 C4 Re1 134.0(5)
N5 C5 C4 110.8(6)
N5 C5 C31 118.3(6)
C4 C5 C31 130.9(6)
N1 C11 C12 122.7(6)
C13 C12 C11 119.2(6)
C12 C13 C14 117.9(6)
C15 C14 C13 119.6(6)
N1 C15 C14 122.6(5)
N1 C15 C16 115.1(5)
C14 C15 C16 122.3(6)
N2 C16 C15 118.7(5)
N2 C17 C18 111.0(5)
C17 C18 C19 115.4(5)
N3 C19 C18 113.7(5)
C36 C31 C32 118.4(6)
C36 C31 C5 121.2(6)
C32 C31 C5 120.3(6)
C31 C32 C33 119.9(8)
C34 C33 C32 120.9(8)
C33 C34 C35 120.3(7)
C36 C35 C34 118.9(8)
C31 C36 C35 121.5(7)

loop_
_geom_bond_atom_site_label_1
_geom_bond_atom_site_label_2
_geom_bond_distance
Re1 C2 1.903(7)
Re1 C3 1.907(7)
Re1 C1 1.953(9)
Re1 N2 2.173(5)
Re1 N1 2.197(5)
Re1 C4 2.202(6)
N1 C11 1.333(7)
N1 C15 1.342(7)
N2 C16 1.272(8)
N2 C17 1.478(7)
N3 N4 1.352(8)
N3 C4 1.364(7)
N3 C19 1.462(8)
N4 N5 1.310(8)
N5 C5 1.359(8)
C1 O1 1.142(10)
C2 O2 1.153(8)
C3 O3 1.149(9)
C4 C5 1.375(9)
C5 C31 1.486(8)
C11 C12 1.386(9)
C12 C13 1.381(10)
C13 C14 1.388(9)
C14 C15 1.371(9)
C15 C16 1.456(8)
C17 C18 1.524(9)
C18 C19 1.531(9)
C31 C36 1.377(10)
C31 C32 1.389(10)
C32 C33 1.395(11)
C33 C34 1.347(14)
C34 C35 1.389(13)
C35 C36 1.387(9)
